data_4084016
loop_
_publ_author_name
'Li, Ying-Zhou'
'Ganguly, Rakesh'
'Leong, Weng Kee'

_publ_section_title
;
 Binuclear Oxidative Addition of Sb--Cl Bonds: A Facile Synthetic Route to
 Main Group--Transition Element Clusters and Rings
;
_journal_issue 14
_journal_name_full Organometallics
_journal_page_first 3867
_journal_paper_doi 10.1021/om500565d
_journal_volume 33
_journal_year 2014
_chemical_formula_sum 'C34.9 H21.8 Cl3.8 O10 Os3 Sb2'
_chemical_formula_weight 1549.93
_chemical_name_systematic
; 
 ? 
;
_space_group_IT_number 2
_symmetry_cell_setting triclinic
_symmetry_space_group_name_Hall '-P 1'
_symmetry_space_group_name_H-M 'P -1'
_atom_sites_solution_hydrogens geom
_atom_sites_solution_primary direct
_atom_sites_solution_secondary difmap
_audit_creation_method SHELXL-97
_cell_angle_alpha 102.033(2)
_cell_angle_beta 101.686(2)
_cell_angle_gamma 106.124(2)
_cell_formula_units_Z 2
_cell_length_a 11.5786(5)
_cell_length_b 14.0291(6)
_cell_length_c 14.9583(6)
_cell_measurement_reflns_used 9686
_cell_measurement_temperature 103(2)
_cell_measurement_theta_max 28.69
_cell_measurement_theta_min 2.42
_cell_volume 2193.46(17)
_computing_cell_refinement 'Bruker SAINT'
_computing_data_collection 'Bruker APEX2'
_computing_data_reduction 'Bruker SAINT'
_computing_molecular_graphics 'Bruker SHELXTL'
_computing_publication_material 'Bruker SHELXTL'
_computing_structure_refinement 'SHELXL-97 (Sheldrick, 1997)'
_computing_structure_solution 'SHELXS-97 (Sheldrick, 1990)'
_diffrn_ambient_temperature 103(2)
_diffrn_measured_fraction_theta_full 0.999
_diffrn_measured_fraction_theta_max 0.999
_diffrn_measurement_device_type 'Bruker APEX-II CCD'
_diffrn_measurement_method '\f and \w scans'
_diffrn_radiation_monochromator graphite
_diffrn_radiation_source 'fine-focus sealed tube'
_diffrn_radiation_type MoK\a
_diffrn_radiation_wavelength 0.71073
_diffrn_reflns_av_R_equivalents 0.0536
_diffrn_reflns_av_sigmaI/netI 0.0424
_diffrn_reflns_limit_h_max 13
_diffrn_reflns_limit_h_min -14
_diffrn_reflns_limit_k_max 17
_diffrn_reflns_limit_k_min -17
_diffrn_reflns_limit_l_max 18
_diffrn_reflns_limit_l_min 0
_diffrn_reflns_number 41146
_diffrn_reflns_theta_full 26.37
_diffrn_reflns_theta_max 26.37
_diffrn_reflns_theta_min 2.42
_exptl_absorpt_coefficient_mu 10.154
_exptl_absorpt_correction_T_max 0.4300
_exptl_absorpt_correction_T_min 0.1063
_exptl_absorpt_correction_type multi-scan
_exptl_absorpt_process_details SADABS
_exptl_crystal_colour yellow
_exptl_crystal_density_diffrn 2.347
_exptl_crystal_density_method 'not measured'
_exptl_crystal_description block
_exptl_crystal_F_000 1412
_exptl_crystal_size_max 0.40
_exptl_crystal_size_mid 0.18
_exptl_crystal_size_min 0.10
_refine_diff_density_max 2.356
_refine_diff_density_min -3.430
_refine_diff_density_rms 0.257
_refine_ls_extinction_method none
_refine_ls_goodness_of_fit_ref 1.131
_refine_ls_hydrogen_treatment constr
_refine_ls_matrix_type full
_refine_ls_number_parameters 600
_refine_ls_number_reflns 8976
_refine_ls_number_restraints 380
_refine_ls_restrained_S_all 1.125
_refine_ls_R_factor_all 0.0686
_refine_ls_R_factor_gt 0.0535
_refine_ls_shift/su_max 0.001
_refine_ls_shift/su_mean 0.000
_refine_ls_structure_factor_coef Fsqd
_refine_ls_weighting_details 'calc w=1/[\s^2^(Fo^2^)+(0.0411P)^2^+48.3663P] where P=(Fo^2^+2Fc^2^)/3'
_refine_ls_weighting_scheme calc
_refine_ls_wR_factor_gt 0.1274
_refine_ls_wR_factor_ref 0.1365
_reflns_number_gt 7465
_reflns_number_total 8976
_reflns_threshold_expression >2sigma(I)
_cod_data_source_file om500565d_si_003.cif
_cod_data_source_block lwk227
_cod_depositor_comments
;
The following automatic conversions were performed:

'_symmetry_cell_setting' value 'Triclinic' changed to 'triclinic'
according to
/usr/data/users/saulius/crontab/automatic-downloads/rss-feeds/ACS/lib/dictionaries/cif_core.dic
dictionary named 'cif_core.dic' version 2.4.2 from 2011-04-26.

Automatic conversion script
Id: cif_fix_values 2281 2013-09-26 08:29:07Z andrius 

 Adding full bibliography for 4084009--4084020.cif.
;
_cod_original_cell_volume 2193.45(16)
_cod_original_sg_symbol_H-M P-1
_cod_original_formula_sum 'C34.90 H21.80 Cl3.80 O10 Os3 Sb2'
_cod_database_code 4084016

loop_
_symmetry_equiv_pos_as_xyz
'x, y, z'
'-x, -y, -z'

loop_
_atom_site_label
_atom_site_type_symbol
_atom_site_fract_x
_atom_site_fract_y
_atom_site_fract_z
_atom_site_U_iso_or_equiv
_atom_site_adp_type
_atom_site_occupancy
_atom_site_symmetry_multiplicity
_atom_site_calc_flag
_atom_site_refinement_flags
_atom_site_disorder_assembly
_atom_site_disorder_group
Os1 Os 0.29676(5) 0.82283(3) 0.85100(3) 0.02888(12) Uani 1 1 d D . .
Os2 Os 0.32631(5) 0.78552(6) 0.53869(4) 0.04822(18) Uani 1 1 d D . .
Os3 Os 0.29009(5) 0.58256(5) 0.57732(4) 0.04731(17) Uani 1 1 d D A .
Sb4 Sb 0.23320(7) 0.85822(6) 0.68028(5) 0.02959(18) Uani 1 1 d . A .
Sb5 Sb 0.37114(7) 0.66955(6) 0.76783(5) 0.02892(18) Uani 1 1 d . A .
O12 O 0.3761(14) 0.7769(9) 1.0405(7) 0.078(4) Uani 1 1 d . . .
O14 O 0.1855(15) 0.9838(10) 0.9317(8) 0.081(4) Uani 1 1 d . . .
O22 O 0.3662(9) 0.9934(12) 0.4910(10) 0.086(5) Uani 1 1 d . . .
O23 O 0.0628(8) 0.6817(10) 0.4037(7) 0.065(3) Uani 1 1 d D . .
O24 O 0.4482(12) 0.6960(15) 0.3915(9) 0.113(6) Uani 1 1 d . . .
O31 O 0.5594(8) 0.6157(8) 0.5688(8) 0.057(3) Uani 1 1 d D A .
O32 O 0.1928(11) 0.4870(13) 0.3611(8) 0.106(6) Uani 1 1 d . A .
O34 O 0.2587(13) 0.3691(8) 0.6103(10) 0.084(4) Uani 1 1 d . A .
C12 C 0.3493(15) 0.7932(12) 0.9713(11) 0.051(4) Uani 1 1 d U A .
C14 C 0.2257(14) 0.9253(12) 0.9021(10) 0.048(3) Uani 1 1 d U A .
C22 C 0.3493(15) 0.9154(14) 0.5102(12) 0.059(4) Uani 1 1 d U A .
C23 C 0.1604(10) 0.7186(12) 0.4541(9) 0.050(4) Uani 1 1 d DU A .
C24 C 0.4022(17) 0.7264(15) 0.4460(13) 0.068(5) Uani 1 1 d U A .
C31 C 0.4605(10) 0.6045(11) 0.5740(11) 0.048(3) Uani 1 1 d DU . .
C32 C 0.2297(16) 0.5242(14) 0.4414(12) 0.063(4) Uani 1 1 d U . .
C34 C 0.2668(17) 0.4486(14) 0.5988(12) 0.062(4) Uani 1 1 d U . .
O11 O 0.5483(13) 0.9911(13) 0.8925(15) 0.048(4) Uani 0.627(10) 1 d PDU A 1
C11 C 0.4550(16) 0.9288(18) 0.877(2) 0.038(5) Uani 0.627(10) 1 d PDU A 1
Cl13 Cl 0.0995(5) 0.6834(4) 0.8154(4) 0.0338(14) Uani 0.627(10) 1 d PU A 1
Cl21 Cl 0.5212(5) 0.8484(5) 0.6627(4) 0.0385(15) Uani 0.627(10) 1 d PU A 1
O33 O 0.0326(12) 0.5942(13) 0.5877(12) 0.039(3) Uani 0.627(10) 1 d PDU A 1
C33 C 0.1272(15) 0.586(2) 0.586(2) 0.036(4) Uani 0.627(10) 1 d PDU A 1
Cl11 Cl 0.4938(10) 0.9600(8) 0.8765(8) 0.040(3) Uani 0.373(10) 1 d PU A 2
O13 O 0.0492(18) 0.6532(16) 0.819(2) 0.038(4) Uani 0.373(10) 1 d PDU A 2
C13 C 0.139(3) 0.718(3) 0.831(3) 0.036(5) Uani 0.373(10) 1 d PDU A 2
O21 O 0.5819(15) 0.865(2) 0.6869(15) 0.038(4) Uani 0.373(10) 1 d PDU A 2
C21 C 0.487(2) 0.837(4) 0.632(3) 0.038(5) Uani 0.373(10) 1 d PDU A 2
Cl33 Cl 0.0933(9) 0.5968(8) 0.5992(7) 0.033(2) Uani 0.373(10) 1 d PU A 2
C411 C 0.2943(15) 1.0237(12) 0.7164(11) 0.053(4) Uani 1 1 d U . .
C412 C 0.2132(19) 1.0746(15) 0.7381(14) 0.072(5) Uani 1 1 d U A .
H412 H 0.1296 1.0347 0.7325 0.087 Uiso 1 1 calc R . .
C413 C 0.248(2) 1.1830(19) 0.7682(18) 0.101(7) Uani 1 1 d U . .
H413 H 0.1913 1.2170 0.7832 0.122 Uiso 1 1 calc R A .
C414 C 0.367(3) 1.236(2) 0.7747(19) 0.111(8) Uani 1 1 d U A .
H414 H 0.3923 1.3089 0.7954 0.133 Uiso 1 1 calc R . .
C415 C 0.446(2) 1.1985(18) 0.7564(16) 0.090(6) Uani 1 1 d U . .
H415 H 0.5283 1.2428 0.7631 0.108 Uiso 1 1 calc R A .
C416 C 0.4150(18) 1.0824(14) 0.7233(13) 0.069(5) Uani 1 1 d U A .
H416 H 0.4747 1.0518 0.7081 0.083 Uiso 1 1 calc R . .
C421 C 0.0394(11) 0.8396(9) 0.6279(8) 0.032(3) Uani 1 1 d U . .
C422 C 0.0034(13) 0.8706(10) 0.5473(9) 0.039(3) Uani 1 1 d U A .
H422 H 0.0637 0.8940 0.5151 0.047 Uiso 1 1 calc R . .
C423 C -0.1168(13) 0.8683(11) 0.5132(10) 0.047(3) Uani 1 1 d U . .
H423 H -0.1406 0.8871 0.4566 0.056 Uiso 1 1 calc R A .
C424 C -0.2037(13) 0.8377(10) 0.5632(10) 0.043(3) Uani 1 1 d U A .
H424 H -0.2864 0.8384 0.5419 0.051 Uiso 1 1 calc R . .
C425 C -0.1701(14) 0.8063(11) 0.6438(11) 0.050(3) Uani 1 1 d U . .
H425 H -0.2299 0.7836 0.6766 0.059 Uiso 1 1 calc R A .
C426 C -0.0464(12) 0.8085(10) 0.6762(9) 0.037(3) Uani 1 1 d U A .
H426 H -0.0220 0.7884 0.7319 0.044 Uiso 1 1 calc R . .
C511 C 0.5679(13) 0.6910(11) 0.8190(10) 0.044(3) Uani 1 1 d U . .
C512 C 0.6541(16) 0.7829(14) 0.8733(12) 0.061(4) Uani 1 1 d U A .
H512 H 0.6288 0.8414 0.8906 0.073 Uiso 1 1 calc R . .
C513 C 0.780(2) 0.7920(17) 0.9040(15) 0.080(5) Uani 1 1 d U . .
H513 H 0.8395 0.8558 0.9439 0.095 Uiso 1 1 calc R A .
C514 C 0.8140(18) 0.7118(15) 0.8773(13) 0.068(5) Uani 1 1 d U A .
H514 H 0.9003 0.7198 0.8978 0.081 Uiso 1 1 calc R . .
C515 C 0.7370(17) 0.6216(15) 0.8243(13) 0.068(5) Uani 1 1 d U . .
H515 H 0.7678 0.5663 0.8074 0.082 Uiso 1 1 calc R A .
C516 C 0.6025(16) 0.6048(14) 0.7904(12) 0.062(4) Uani 1 1 d U A .
H516 H 0.5438 0.5399 0.7519 0.075 Uiso 1 1 calc R . .
C521 C 0.3030(12) 0.5491(10) 0.8332(10) 0.039(3) Uani 1 1 d U . .
C522 C 0.3749(14) 0.5516(11) 0.9194(10) 0.045(3) Uani 1 1 d U A .
H522 H 0.4552 0.6028 0.9476 0.054 Uiso 1 1 calc R . .
C523 C 0.3295(15) 0.4786(12) 0.9652(12) 0.054(4) Uani 1 1 d U . .
H523 H 0.3761 0.4824 1.0267 0.065 Uiso 1 1 calc R A .
C524 C 0.2164(17) 0.4006(14) 0.9208(13) 0.064(4) Uani 1 1 d U A .
H524 H 0.1887 0.3469 0.9491 0.077 Uiso 1 1 calc R . .
C525 C 0.1423(16) 0.4002(12) 0.8342(12) 0.057(4) Uani 1 1 d U . .
H525 H 0.0621 0.3489 0.8053 0.069 Uiso 1 1 calc R A .
C526 C 0.1877(13) 0.4761(10) 0.7908(10) 0.040(3) Uani 1 1 d U A .
H526 H 0.1385 0.4769 0.7321 0.048 Uiso 1 1 calc R . .
C1S C 0.826(2) 0.081(4) 0.7823(17) 0.051(8) Uiso 0.25 1 d PD B 1
H1S1 H 0.7602 0.1128 0.7874 0.061 Uiso 0.25 1 calc PR B 1
H1S2 H 0.7846 0.0048 0.7575 0.061 Uiso 0.25 1 calc PR B 1
Cl1S Cl 0.9085(12) 0.1272(9) 0.7054(8) 0.038(3) Uani 0.25 1 d PDU B 1
Cl2S Cl 0.933(2) 0.1124(18) 0.8941(12) 0.072(5) Uani 0.25 1 d PDU B 1
C1S C 0.812(5) 0.047(2) 0.754(2) 0.051(8) Uiso 0.25 1 d PD C 2
H1S3 H 0.8530 0.0272 0.7042 0.061 Uiso 0.25 1 calc PR C 2
H1S4 H 0.7324 -0.0097 0.7414 0.061 Uiso 0.25 1 calc PR C 2
Cl1S Cl 0.7792(17) 0.1591(15) 0.7444(12) 0.071(5) Uani 0.25 1 d PDU C 2
Cl2S Cl 0.909(2) 0.0618(18) 0.8650(14) 0.074(5) Uani 0.25 1 d PDU C 2
C1S C 0.905(5) 0.4677(18) 0.8958(17) 0.051(8) Uiso 0.25 1 d PD . 3
H1S5 H 0.9853 0.5020 0.8842 0.061 Uiso 0.25 1 calc PR . 3
H1S6 H 0.8660 0.5208 0.9134 0.061 Uiso 0.25 1 calc PR . 3
Cl1S Cl 0.8063(15) 0.3729(12) 0.7925(11) 0.059(4) Uani 0.25 1 d PDU D 3
Cl2S Cl 0.933(2) 0.4130(17) 0.9888(13) 0.082(6) Uani 0.25 1 d PDU . 3
C1S C 0.905(12) 0.385(4) 0.968(3) 0.051(8) Uiso 0.15 1 d PD E 4
H1S7 H 0.8612 0.4012 1.0167 0.061 Uiso 0.15 1 calc PR E 4
H1S8 H 0.9941 0.4282 0.9935 0.061 Uiso 0.15 1 calc PR E 4
Cl1S Cl 0.838(3) 0.412(3) 0.864(3) 0.082(9) Uani 0.15 1 d PDU E 4
Cl2S Cl 0.889(4) 0.254(3) 0.940(3) 0.103(12) Uani 0.15 1 d PDU E 4

loop_
_atom_site_aniso_label
_atom_site_aniso_U_11
_atom_site_aniso_U_22
_atom_site_aniso_U_33
_atom_site_aniso_U_23
_atom_site_aniso_U_13
_atom_site_aniso_U_12
Os1 0.0383(3) 0.0284(2) 0.0201(2) 0.00337(17) 0.00705(18) 0.0146(2)
Os2 0.0238(3) 0.0943(5) 0.0252(3) 0.0209(3) 0.0095(2) 0.0126(3)
Os3 0.0384(3) 0.0641(4) 0.0292(3) -0.0097(2) 0.0146(2) 0.0146(3)
Sb4 0.0257(4) 0.0321(4) 0.0265(4) 0.0108(3) 0.0040(3) 0.0031(3)
Sb5 0.0299(4) 0.0305(4) 0.0269(4) 0.0035(3) 0.0103(3) 0.0125(3)
O12 0.153(13) 0.056(7) 0.021(5) 0.006(5) 0.005(6) 0.047(8)
O14 0.145(13) 0.077(8) 0.060(7) 0.018(6) 0.051(8) 0.082(9)
O22 0.026(5) 0.143(12) 0.106(10) 0.098(10) 0.015(6) 0.010(6)
O23 0.031(5) 0.100(9) 0.037(6) 0.005(6) -0.005(4) 0.000(6)
O24 0.061(8) 0.197(17) 0.058(8) -0.004(9) 0.049(7) 0.014(9)
O31 0.039(6) 0.060(7) 0.064(7) -0.002(5) 0.022(5) 0.013(5)
O32 0.058(7) 0.163(14) 0.031(6) -0.037(7) 0.019(5) -0.023(8)
O34 0.097(10) 0.026(5) 0.113(11) -0.016(6) 0.052(9) 0.005(6)
C12 0.056(5) 0.048(5) 0.049(5) 0.007(4) 0.016(4) 0.022(4)
C14 0.053(5) 0.049(5) 0.045(5) 0.014(4) 0.016(4) 0.019(4)
C22 0.051(5) 0.068(6) 0.058(6) 0.024(4) 0.017(4) 0.012(4)
C23 0.047(5) 0.059(5) 0.044(5) 0.014(4) 0.018(4) 0.014(4)
C24 0.062(6) 0.075(6) 0.063(6) 0.017(4) 0.023(5) 0.016(4)
C31 0.049(5) 0.048(5) 0.047(5) 0.006(4) 0.018(4) 0.018(4)
C32 0.060(6) 0.071(6) 0.057(6) 0.011(4) 0.028(4) 0.016(4)
C34 0.064(6) 0.060(6) 0.060(6) 0.003(4) 0.025(4) 0.021(4)
O11 0.041(8) 0.041(8) 0.047(6) 0.014(6) -0.005(7) 0.001(7)
C11 0.038(6) 0.037(6) 0.036(5) 0.011(4) 0.007(4) 0.011(4)
Cl13 0.033(4) 0.036(4) 0.044(3) 0.015(3) 0.021(3) 0.017(3)
Cl21 0.018(3) 0.055(3) 0.034(3) 0.018(3) 0.001(2) 0.001(3)
O33 0.029(7) 0.047(6) 0.035(5) -0.001(5) 0.015(6) 0.008(6)
C33 0.032(6) 0.039(5) 0.033(5) 0.003(4) 0.010(4) 0.010(4)
Cl11 0.033(7) 0.038(7) 0.043(4) 0.007(5) 0.002(5) 0.011(6)
O13 0.038(8) 0.036(8) 0.044(7) 0.012(6) 0.017(7) 0.015(7)
C13 0.037(6) 0.037(6) 0.038(6) 0.010(4) 0.015(4) 0.013(4)
O21 0.023(7) 0.046(7) 0.038(7) 0.012(6) 0.004(7) 0.004(7)
C21 0.032(6) 0.043(6) 0.037(6) 0.012(4) 0.009(4) 0.009(4)
Cl33 0.022(5) 0.040(4) 0.031(4) -0.001(3) 0.009(4) 0.007(4)
C411 0.058(5) 0.048(5) 0.049(5) 0.024(4) 0.007(4) 0.011(4)
C412 0.078(7) 0.064(6) 0.072(6) 0.022(5) 0.011(4) 0.025(5)
C413 0.104(8) 0.095(8) 0.103(8) 0.029(5) 0.022(5) 0.034(5)
C414 0.114(9) 0.108(9) 0.111(9) 0.038(5) 0.024(5) 0.036(5)
C415 0.090(8) 0.089(8) 0.087(8) 0.029(5) 0.023(5) 0.021(5)
C416 0.069(6) 0.067(6) 0.068(6) 0.030(5) 0.011(4) 0.014(4)
C421 0.032(4) 0.032(4) 0.032(4) 0.009(3) 0.007(3) 0.012(3)
C422 0.042(5) 0.040(5) 0.036(5) 0.013(4) 0.008(4) 0.012(4)
C423 0.047(5) 0.047(5) 0.046(5) 0.017(4) 0.004(4) 0.017(4)
C424 0.039(5) 0.042(5) 0.045(5) 0.011(4) 0.007(4) 0.013(4)
C425 0.048(5) 0.051(5) 0.051(5) 0.016(4) 0.014(4) 0.017(4)
C426 0.034(4) 0.038(4) 0.041(5) 0.016(4) 0.008(4) 0.016(4)
C511 0.045(5) 0.050(5) 0.041(5) 0.014(4) 0.018(4) 0.019(4)
C512 0.056(6) 0.062(6) 0.066(6) 0.018(4) 0.013(4) 0.023(4)
C513 0.076(7) 0.080(7) 0.083(7) 0.024(5) 0.019(5) 0.027(5)
C514 0.066(6) 0.074(6) 0.067(6) 0.024(4) 0.021(4) 0.023(4)
C515 0.068(6) 0.074(6) 0.069(6) 0.013(4) 0.024(4) 0.035(5)
C516 0.060(6) 0.067(6) 0.061(6) 0.013(4) 0.017(4) 0.028(4)
C521 0.039(5) 0.038(5) 0.042(5) 0.011(4) 0.011(4) 0.016(4)
C522 0.045(5) 0.046(5) 0.048(5) 0.013(4) 0.014(4) 0.019(4)
C523 0.057(5) 0.055(5) 0.055(5) 0.020(4) 0.013(4) 0.025(4)
C524 0.069(6) 0.061(6) 0.068(6) 0.023(4) 0.021(4) 0.024(4)
C525 0.061(6) 0.052(5) 0.058(6) 0.017(4) 0.017(4) 0.017(4)
C526 0.042(5) 0.036(4) 0.042(5) 0.009(4) 0.013(4) 0.013(4)
Cl1S 0.049(6) 0.024(5) 0.024(5) 0.005(4) -0.005(4) -0.004(4)
Cl2S 0.072(8) 0.070(8) 0.065(8) 0.032(6) -0.001(6) 0.015(6)
Cl1S 0.069(7) 0.083(8) 0.055(7) 0.033(6) 0.001(5) 0.017(6)
Cl2S 0.080(8) 0.087(9) 0.055(7) 0.035(6) 0.006(6) 0.027(6)
Cl1S 0.061(7) 0.050(6) 0.061(7) 0.014(5) 0.005(5) 0.020(5)
Cl2S 0.074(8) 0.096(9) 0.081(8) 0.015(6) 0.043(7) 0.029(7)
Cl1S 0.081(11) 0.084(11) 0.087(11) 0.017(7) 0.035(8) 0.033(8)
Cl2S 0.098(14) 0.109(14) 0.099(14) 0.022(8) 0.038(8) 0.029(8)

loop_
_atom_type_symbol
_atom_type_description
_atom_type_scat_dispersion_real
_atom_type_scat_dispersion_imag
_atom_type_scat_source
C C 0.0033 0.0016 'International Tables Vol C Tables 4.2.6.8 and 6.1.1.4'
H H 0.0000 0.0000 'International Tables Vol C Tables 4.2.6.8 and 6.1.1.4'
O O 0.0106 0.0060 'International Tables Vol C Tables 4.2.6.8 and 6.1.1.4'
Sb Sb -0.5866 1.5461 'International Tables Vol C Tables 4.2.6.8 and 6.1.1.4'
Os Os -1.2165 7.6030 'International Tables Vol C Tables 4.2.6.8 and 6.1.1.4'
Cl Cl 0.1484 0.1585 'International Tables Vol C Tables 4.2.6.8 and 6.1.1.4'

loop_
_geom_angle_atom_site_label_1
_geom_angle_atom_site_label_2
_geom_angle_atom_site_label_3
_geom_angle
_geom_angle_site_symmetry_1
_geom_angle_site_symmetry_3
C11 Os1 C13 177.4(17) . .
C11 Os1 C14 90.5(10) . .
C13 Os1 C14 88.5(15) . .
C11 Os1 C12 91.1(10) . .
C13 Os1 C12 86.5(16) . .
C14 Os1 C12 95.0(6) . .
C11 Os1 Cl13 177.8(9) . .
C13 Os1 Cl13 4.0(15) . .
C14 Os1 Cl13 91.7(5) . .
C12 Os1 Cl13 88.6(5) . .
C11 Os1 Cl11 3.2(10) . .
C13 Os1 Cl11 178.4(15) . .
C14 Os1 Cl11 90.0(5) . .
C12 Os1 Cl11 94.3(5) . .
Cl13 Os1 Cl11 176.5(3) . .
C11 Os1 Sb5 94.6(9) . .
C13 Os1 Sb5 86.5(15) . .
C14 Os1 Sb5 174.0(5) . .
C12 Os1 Sb5 88.0(4) . .
Cl13 Os1 Sb5 83.21(13) . .
Cl11 Os1 Sb5 94.9(3) . .
C11 Os1 Sb4 87.9(9) . .
C13 Os1 Sb4 94.5(15) . .
C14 Os1 Sb4 88.4(4) . .
C12 Os1 Sb4 176.5(4) . .
Cl13 Os1 Sb4 92.29(14) . .
Cl11 Os1 Sb4 84.7(3) . .
Sb5 Os1 Sb4 88.73(3) . .
C22 Os2 C23 95.3(7) . .
C22 Os2 C21 92.4(16) . .
C23 Os2 C21 171.9(16) . .
C22 Os2 C24 97.2(8) . .
C23 Os2 C24 92.6(7) . .
C21 Os2 C24 88.8(16) . .
C22 Os2 Cl21 94.0(5) . .
C23 Os2 Cl21 169.2(5) . .
C21 Os2 Cl21 3.5(15) . .
C24 Os2 Cl21 91.6(6) . .
C22 Os2 Sb4 87.6(5) . .
C23 Os2 Sb4 90.8(4) . .
C21 Os2 Sb4 87.1(15) . .
C24 Os2 Sb4 173.8(6) . .
Cl21 Os2 Sb4 84.10(15) . .
C22 Os2 Os3 178.5(5) . .
C23 Os2 Os3 84.0(5) . .
C21 Os2 Os3 88.4(16) . .
C24 Os2 Os3 81.6(6) . .
Cl21 Os2 Os3 86.87(15) . .
Sb4 Os2 Os3 93.74(2) . .
C31 Os3 C32 91.4(7) . .
C31 Os3 C34 93.8(7) . .
C32 Os3 C34 92.4(8) . .
C31 Os3 C33 170.1(10) . .
C32 Os3 C33 91.7(10) . .
C34 Os3 C33 95.4(11) . .
C31 Os3 Cl33 167.0(5) . .
C32 Os3 Cl33 95.7(6) . .
C34 Os3 Cl33 96.8(6) . .
C33 Os3 Cl33 4.3(9) . .
C31 Os3 Sb5 89.6(4) . .
C32 Os3 Sb5 178.0(6) . .
C34 Os3 Sb5 89.1(5) . .
C33 Os3 Sb5 87.0(8) . .
Cl33 Os3 Sb5 82.9(2) . .
C31 Os3 Os2 85.6(5) . .
C32 Os3 Os2 86.0(6) . .
C34 Os3 Os2 178.3(5) . .
C33 Os3 Os2 85.3(9) . .
Cl33 Os3 Os2 84.1(3) . .
Sb5 Os3 Os2 92.43(3) . .
C411 Sb4 C421 94.4(5) . .
C411 Sb4 Os1 102.6(4) . .
C421 Sb4 Os1 115.0(3) . .
C411 Sb4 Os2 109.3(4) . .
C421 Sb4 Os2 111.5(3) . .
Os1 Sb4 Os2 120.17(3) . .
C511 Sb5 C521 96.6(5) . .
C511 Sb5 Os1 115.5(4) . .
C521 Sb5 Os1 102.9(3) . .
C511 Sb5 Os3 110.0(4) . .
C521 Sb5 Os3 107.0(4) . .
Os1 Sb5 Os3 121.04(3) . .
O12 C12 Os1 177.9(15) . .
O14 C14 Os1 179.6(16) . .
O22 C22 Os2 177.5(16) . .
O23 C23 Os2 178.1(15) . .
O24 C24 Os2 177.1(19) . .
O31 C31 Os3 177.7(13) . .
O32 C32 Os3 178.2(18) . .
O34 C34 Os3 176.5(15) . .
O11 C11 Os1 180(4) . .
O33 C33 Os3 175(3) . .
O13 C13 Os1 177(5) . .
O21 C21 Os2 178(5) . .
C412 C411 C416 118.1(17) . .
C412 C411 Sb4 119.5(13) . .
C416 C411 Sb4 122.3(13) . .
C411 C412 C413 123(2) . .
C414 C413 C412 116(3) . .
C415 C414 C413 126(3) . .
C414 C415 C416 120(2) . .
C411 C416 C415 116.1(19) . .
C426 C421 C422 119.3(12) . .
C426 C421 Sb4 122.3(9) . .
C422 C421 Sb4 118.0(9) . .
C423 C422 C421 121.7(13) . .
C422 C423 C424 118.8(13) . .
C425 C424 C423 120.5(13) . .
C424 C425 C426 119.1(14) . .
C421 C426 C425 120.5(12) . .
C512 C511 C516 121.1(15) . .
C512 C511 Sb5 123.0(11) . .
C516 C511 Sb5 115.8(12) . .
C511 C512 C513 120.4(17) . .
C514 C513 C512 119(2) . .
C515 C514 C513 124(2) . .
C514 C515 C516 120.5(17) . .
C511 C516 C515 115.0(16) . .
C526 C521 C522 121.5(13) . .
C526 C521 Sb5 119.7(10) . .
C522 C521 Sb5 118.8(10) . .
C521 C522 C523 119.7(14) . .
C524 C523 C522 119.5(15) . .
C523 C524 C525 120.3(16) . .
C526 C525 C524 119.1(16) . .
C521 C526 C525 119.7(14) . .
Cl2S C1S Cl1S 107.9(11) . .
Cl1S C1S Cl2S 112.9(12) . .
Cl2S C1S Cl1S 110.4(12) . .
Cl2S C1S Cl2S 73.4(15) . 2_767
Cl1S C1S Cl2S 166(4) . 2_767
C1S Cl2S C1S 106.6(15) . 2_767
C1S Cl2S Cl2S 63.0(12) . 2_767
C1S Cl2S Cl2S 43.6(8) 2_767 2_767
Cl1S C1S Cl2S 108.3(13) . .

loop_
_geom_bond_atom_site_label_1
_geom_bond_atom_site_label_2
_geom_bond_distance
_geom_bond_site_symmetry_2
Os1 C11 1.917(12) .
Os1 C13 1.919(12) .
Os1 C14 1.945(15) .
Os1 C12 1.946(16) .
Os1 Cl13 2.432(6) .
Os1 Cl11 2.441(11) .
Os1 Sb5 2.6946(8) .
Os1 Sb4 2.6981(9) .
Os2 C22 1.916(18) .
Os2 C23 1.921(10) .
Os2 C21 1.928(12) .
Os2 C24 1.950(18) .
Os2 Cl21 2.414(5) .
Os2 Sb4 2.7062(10) .
Os2 Os3 2.9560(10) .
Os3 C31 1.923(10) .
Os3 C32 1.925(18) .
Os3 C34 1.927(19) .
Os3 C33 1.929(11) .
Os3 Cl33 2.421(10) .
Os3 Sb5 2.7058(9) .
Sb4 C411 2.143(15) .
Sb4 C421 2.143(12) .
Sb5 C511 2.164(14) .
Sb5 C521 2.167(13) .
O12 C12 1.109(18) .
O14 C14 1.109(17) .
O22 C22 1.16(2) .
O23 C23 1.131(11) .
O24 C24 1.13(2) .
O31 C31 1.133(11) .
O32 C32 1.142(19) .
O34 C34 1.14(2) .
O11 C11 1.129(12) .
O33 C33 1.138(12) .
O13 C13 1.130(13) .
O21 C21 1.137(13) .
C411 C412 1.38(2) .
C411 C416 1.38(2) .
C412 C413 1.41(3) .
C413 C414 1.34(3) .
C414 C415 1.22(3) .
C415 C416 1.51(3) .
C421 C426 1.371(17) .
C421 C422 1.389(17) .
C422 C423 1.371(19) .
C423 C424 1.40(2) .
C424 C425 1.39(2) .
C425 C426 1.406(19) .
C511 C512 1.36(2) .
C511 C516 1.39(2) .
C512 C513 1.39(3) .
C513 C514 1.31(3) .
C514 C515 1.30(2) .
C515 C516 1.47(2) .
C521 C526 1.364(18) .
C521 C522 1.374(19) .
C522 C523 1.39(2) .
C523 C524 1.38(2) .
C524 C525 1.40(2) .
C525 C526 1.39(2) .
C1S Cl2S 1.754(10) .
C1S Cl1S 1.755(10) .
C1S Cl1S 1.742(10) .
C1S Cl2S 1.744(10) .
C1S Cl2S 1.739(10) .
C1S Cl1S 1.745(10) .
C1S Cl2S 2.25(3) 2_767
Cl2S C1S 2.25(3) 2_767
Cl2S Cl2S 2.42(5) 2_767
C1S Cl1S 1.747(10) .
C1S Cl2S 1.748(10) .
